data_4307880
loop_
_publ_author_name
'Kil Sik Min'
'Antonio DiPasquale'
'Arnold L. Rheingold'
'Joel S. Miller'

_publ_section_title
;
Room-Temperature Spin Crossover Observed for
[(TPyA)FeII(DBQ2-)FeII(TPyA)]2+ [TPyA = Tris(2-pyridylmethyl)amine; DBQ2-=
2,5-Di-tert-butyl-3,6-dihydroxy-1,4-benzoquinonate]
;
_journal_name_full 'Inorganic Chemistry'
_journal_page_first 1048
_journal_page_last 1050
_journal_paper_doi 10.1021/ic062400e
_journal_volume 46
_journal_year 2007
_chemical_formula_moiety 'C50 H54 Fe2 N8 O4, 2(B F4)'
_chemical_formula_sum 'C50 H54 B2 F8 Fe2 N8 O4'
_chemical_formula_weight 1116.33
_chemical_name_common KS-129-03
_chemical_name_systematic
; 
 ? 
;
_space_group_IT_number 14
_symmetry_cell_setting monoclinic
_symmetry_space_group_name_Hall '-P 2ybc'
_symmetry_space_group_name_H-M 'P 1 21/c 1'
_atom_sites_solution_hydrogens geom
_atom_sites_solution_primary direct
_atom_sites_solution_secondary difmap
_audit_creation_method SHELXL-97
_cell_angle_alpha 90.00
_cell_angle_beta 107.588(2)
_cell_angle_gamma 90.00
_cell_formula_units_Z 4
_cell_length_a 15.245(2)
_cell_length_b 18.481(3)
_cell_length_c 19.241(3)
_cell_measurement_reflns_used 9410
_cell_measurement_temperature 208(2)
_cell_measurement_theta_max 26.87
_cell_measurement_theta_min 2.31
_cell_volume 5167.6(13)
_computing_cell_refinement 'Bruker SMART'
_computing_data_collection 'Bruker SMART'
_computing_data_reduction 'Bruker SAINT'
_computing_molecular_graphics 'Bruker SHELXTL'
_computing_publication_material 'Bruker SHELXTL'
_computing_structure_refinement 'SHELXL-97 (Sheldrick, 1997)'
_computing_structure_solution 'SHELXS-97 (Sheldrick, 1990)'
_diffrn_ambient_temperature 208(2)
_diffrn_measured_fraction_theta_full 1.000
_diffrn_measured_fraction_theta_max 0.954
_diffrn_measurement_device_type 'CCD area detector'
_diffrn_measurement_method 'phi and omega scans'
_diffrn_radiation_monochromator graphite
_diffrn_radiation_source 'fine-focus sealed tube'
_diffrn_radiation_type MoK\a
_diffrn_radiation_wavelength 0.71073
_diffrn_reflns_av_R_equivalents 0.0432
_diffrn_reflns_av_sigmaI/netI 0.0375
_diffrn_reflns_limit_h_max 20
_diffrn_reflns_limit_h_min -20
_diffrn_reflns_limit_k_max 24
_diffrn_reflns_limit_k_min -24
_diffrn_reflns_limit_l_max 25
_diffrn_reflns_limit_l_min -25
_diffrn_reflns_number 61758
_diffrn_reflns_theta_full 25.00
_diffrn_reflns_theta_max 28.27
_diffrn_reflns_theta_min 1.40
_exptl_absorpt_coefficient_mu 0.643
_exptl_absorpt_correction_T_max 0.8822
_exptl_absorpt_correction_T_min 0.8306
_exptl_absorpt_correction_type multi-scan
_exptl_absorpt_process_details sadabs
_exptl_crystal_colour BROWN
_exptl_crystal_density_diffrn 1.435
_exptl_crystal_density_method 'not measured'
_exptl_crystal_description PLATES
_exptl_crystal_F_000 2304
_exptl_crystal_size_max 0.30
_exptl_crystal_size_mid 0.20
_exptl_crystal_size_min 0.20
_refine_diff_density_max 1.318
_refine_diff_density_min -0.997
_refine_diff_density_rms 0.114
_refine_ls_extinction_method none
_refine_ls_goodness_of_fit_ref 1.033
_refine_ls_hydrogen_treatment constr
_refine_ls_matrix_type full
_refine_ls_number_parameters 666
_refine_ls_number_reflns 12228
_refine_ls_number_restraints 22
_refine_ls_restrained_S_all 1.084
_refine_ls_R_factor_all 0.1183
_refine_ls_R_factor_gt 0.0864
_refine_ls_shift/su_max 0.027
_refine_ls_shift/su_mean 0.001
_refine_ls_structure_factor_coef Fsqd
_refine_ls_weighting_details 'calc w=1/[\s^2^(Fo^2^)+(0.1452P)^2^+10.6071P] where P=(Fo^2^+2Fc^2^)/3'
_refine_ls_weighting_scheme calc
_refine_ls_wR_factor_gt 0.2438
_refine_ls_wR_factor_ref 0.2738
_reflns_number_gt 8462
_reflns_number_total 12228
_reflns_threshold_expression >2sigma(I)
_cod_data_source_file ic062400esi20061215_085039.cif
_cod_data_source_block jsm134
_cod_depositor_comments
;
The following automatic conversions were performed:
'_symmetry_cell_setting' value 'Monoclinic' changed to 'monoclinic'
according to '/home/saulius/struct/CIF-dictionaries/cif_core.dic'
dictionary named 'cif_core.dic' version 2.4.1 from 2010-06-29.

Automatic conversion script
Id: cif_fix_enum 1527 2010-12-29 10:47:43Z saulius 
;
_cod_original_cell_volume 5167.4(14)
_cod_database_code 4307880

loop_
_symmetry_equiv_pos_as_xyz
'x, y, z'
'-x, y+1/2, -z+1/2'
'-x, -y, -z'
'x, -y-1/2, z-1/2'

loop_
_atom_site_label
_atom_site_type_symbol
_atom_site_fract_x
_atom_site_fract_y
_atom_site_fract_z
_atom_site_U_iso_or_equiv
_atom_site_adp_type
_atom_site_occupancy
_atom_site_symmetry_multiplicity
_atom_site_calc_flag
_atom_site_refinement_flags
_atom_site_disorder_assembly
_atom_site_disorder_group
Fe1 Fe -0.28876(4) 0.23218(4) 0.40970(3) 0.0404(2) Uani 1 1 d . . .
Fe2 Fe 0.15153(4) 0.24046(3) 0.30052(3) 0.03602(19) Uani 1 1 d . . .
O1 O -0.1962(2) 0.16674(17) 0.39703(18) 0.0442(7) Uani 1 1 d . . .
O2 O -0.20704(19) 0.30186(16) 0.38732(16) 0.0368(6) Uani 1 1 d . . .
O3 O 0.07544(19) 0.30641(16) 0.33454(16) 0.0363(6) Uani 1 1 d . . .
O4 O 0.0563(2) 0.17373(16) 0.30623(16) 0.0403(7) Uani 1 1 d . . .
N1 N -0.3637(3) 0.1545(3) 0.4336(3) 0.0601(12) Uani 1 1 d . . .
N2 N -0.3819(3) 0.2975(3) 0.4224(2) 0.0487(10) Uani 1 1 d . . .
N3 N -0.3622(3) 0.2112(3) 0.3091(2) 0.0524(10) Uani 1 1 d . . .
N4 N -0.2310(3) 0.2371(3) 0.5150(2) 0.0514(10) Uani 1 1 d . . .
N5 N 0.2214(3) 0.1687(2) 0.2626(2) 0.0490(10) Uani 1 1 d . . .
N6 N 0.2470(3) 0.3081(2) 0.2965(2) 0.0443(9) Uani 1 1 d . . .
N7 N 0.2250(3) 0.2038(2) 0.3957(2) 0.0452(9) Uani 1 1 d . . .
N8 N 0.0907(2) 0.2608(2) 0.1975(2) 0.0384(8) Uani 1 1 d . . .
C1 C -0.4497(4) 0.1853(4) 0.4433(4) 0.0700(18) Uani 1 1 d . . .
H1A H -0.4562 0.1682 0.4897 0.084 Uiso 1 1 calc R . .
H1B H -0.5027 0.1675 0.4041 0.084 Uiso 1 1 calc R . .
C2 C -0.4501(3) 0.2661(4) 0.4426(3) 0.0591(15) Uani 1 1 d . . .
C3 C -0.5157(4) 0.3064(5) 0.4607(4) 0.081(2) Uani 1 1 d . . .
H3A H -0.5625 0.2836 0.4752 0.097 Uiso 1 1 calc R . .
C4 C -0.5121(5) 0.3806(6) 0.4575(5) 0.094(3) Uani 1 1 d . . .
H4A H -0.5563 0.4092 0.4696 0.112 Uiso 1 1 calc R . .
C5 C -0.4432(5) 0.4119(4) 0.4363(4) 0.085(2) Uani 1 1 d . . .
H5A H -0.4399 0.4626 0.4333 0.102 Uiso 1 1 calc R . .
C6 C -0.3792(4) 0.3696(4) 0.4195(3) 0.0608(14) Uani 1 1 d . . .
H6A H -0.3317 0.3919 0.4054 0.073 Uiso 1 1 calc R . .
C7 C -0.3831(5) 0.1029(4) 0.3723(4) 0.0771(19) Uani 1 1 d . . .
H7A H -0.4352 0.0719 0.3722 0.093 Uiso 1 1 calc R . .
H7B H -0.3293 0.0722 0.3766 0.093 Uiso 1 1 calc R . .
C8 C -0.4058(4) 0.1472(4) 0.3022(3) 0.0659(16) Uani 1 1 d . . .
C9 C -0.4637(5) 0.1229(5) 0.2366(4) 0.088(2) Uani 1 1 d . . .
H9A H -0.4941 0.0781 0.2332 0.105 Uiso 1 1 calc R . .
C10 C -0.4755(5) 0.1660(6) 0.1767(4) 0.104(3) Uani 1 1 d . . .
H10A H -0.5152 0.1514 0.1313 0.125 Uiso 1 1 calc R . .
C11 C -0.4298(5) 0.2303(5) 0.1829(3) 0.087(2) Uani 1 1 d . . .
H11A H -0.4359 0.2591 0.1414 0.105 Uiso 1 1 calc R . .
C12 C -0.3745(4) 0.2526(4) 0.2503(3) 0.0610(15) Uani 1 1 d . . .
H12A H -0.3450 0.2978 0.2547 0.073 Uiso 1 1 calc R . .
C13 C -0.3039(4) 0.1210(4) 0.5020(4) 0.0750(19) Uani 1 1 d . . .
H13A H -0.2602 0.0875 0.4909 0.090 Uiso 1 1 calc R . .
H13B H -0.3416 0.0939 0.5263 0.090 Uiso 1 1 calc R . .
C14 C -0.2531(4) 0.1805(4) 0.5508(3) 0.0652(16) Uani 1 1 d . . .
C15 C -0.2284(4) 0.1781(5) 0.6261(3) 0.086(2) Uani 1 1 d . . .
H15A H -0.2446 0.1382 0.6500 0.103 Uiso 1 1 calc R . .
C16 C -0.1796(5) 0.2352(6) 0.6654(4) 0.097(3) Uani 1 1 d . . .
H16A H -0.1628 0.2352 0.7166 0.117 Uiso 1 1 calc R . .
C17 C -0.1561(4) 0.2912(5) 0.6293(3) 0.077(2) Uani 1 1 d . . .
H17A H -0.1216 0.3300 0.6555 0.093 Uiso 1 1 calc R . .
C18 C -0.1831(3) 0.2913(4) 0.5540(3) 0.0580(14) Uani 1 1 d . . .
H18A H -0.1671 0.3309 0.5295 0.070 Uiso 1 1 calc R . .
C19 C -0.1325(3) 0.1947(2) 0.3760(2) 0.0327(8) Uani 1 1 d . . .
C20 C -0.1351(3) 0.2769(2) 0.37525(19) 0.0299(8) Uani 1 1 d . . .
C21 C -0.0645(3) 0.3192(2) 0.36466(19) 0.0293(8) Uani 1 1 d . . .
C22 C 0.0037(3) 0.2800(2) 0.3457(2) 0.0297(8) Uani 1 1 d . . .
C23 C -0.0030(3) 0.1983(2) 0.3343(2) 0.0323(8) Uani 1 1 d . . .
C24 C -0.0666(3) 0.1559(2) 0.3545(2) 0.0355(9) Uani 1 1 d . . .
C25 C -0.0677(3) 0.4023(2) 0.3697(2) 0.0357(9) Uani 1 1 d . . .
C26 C -0.1484(4) 0.4296(3) 0.3064(3) 0.0631(15) Uani 1 1 d . . .
H26A H -0.2031 0.4016 0.3041 0.095 Uiso 1 1 calc R . .
H26B H -0.1337 0.4242 0.2610 0.095 Uiso 1 1 calc R . .
H26C H -0.1595 0.4802 0.3140 0.095 Uiso 1 1 calc R . .
C27 C 0.0201(4) 0.4402(3) 0.3671(4) 0.0581(14) Uani 1 1 d . . .
H27A H 0.0709 0.4257 0.4089 0.087 Uiso 1 1 calc R . .
H27B H 0.0118 0.4922 0.3682 0.087 Uiso 1 1 calc R . .
H27C H 0.0335 0.4269 0.3226 0.087 Uiso 1 1 calc R . .
C28 C -0.0831(4) 0.4253(3) 0.4421(3) 0.0507(12) Uani 1 1 d . . .
H28A H -0.1444 0.4112 0.4419 0.076 Uiso 1 1 calc R . .
H28B H -0.0766 0.4774 0.4475 0.076 Uiso 1 1 calc R . .
H28C H -0.0379 0.4018 0.4824 0.076 Uiso 1 1 calc R . .
C29 C -0.0627(4) 0.0729(3) 0.3521(3) 0.0513(12) Uani 1 1 d . . .
C30 C -0.0851(12) 0.0481(4) 0.2757(6) 0.192(7) Uani 1 1 d . . .
H30A H -0.0642 -0.0014 0.2747 0.287 Uiso 1 1 calc R . .
H30B H -0.0545 0.0790 0.2494 0.287 Uiso 1 1 calc R . .
H30C H -0.1511 0.0504 0.2529 0.287 Uiso 1 1 calc R . .
C31 C -0.1157(11) 0.0349(4) 0.3934(8) 0.189(7) Uani 1 1 d . . .
H31A H -0.0996 -0.0160 0.3971 0.283 Uiso 1 1 calc R . .
H31B H -0.1810 0.0402 0.3684 0.283 Uiso 1 1 calc R . .
H31C H -0.1016 0.0556 0.4419 0.283 Uiso 1 1 calc R . .
C32 C 0.0352(7) 0.0480(5) 0.3923(10) 0.204(8) Uani 1 1 d . . .
H32A H 0.0331 0.0093 0.4257 0.306 Uiso 1 1 calc R . .
H32B H 0.0701 0.0883 0.4193 0.306 Uiso 1 1 calc R . .
H32C H 0.0646 0.0307 0.3572 0.306 Uiso 1 1 calc R . .
C33 C 0.3072(4) 0.2024(3) 0.2546(3) 0.0591(14) Uani 1 1 d . . .
H33A H 0.3609 0.1797 0.2892 0.071 Uiso 1 1 calc R . .
H33B H 0.3104 0.1932 0.2053 0.071 Uiso 1 1 calc R . .
C34 C 0.3106(3) 0.2820(3) 0.2678(3) 0.0538(13) Uani 1 1 d . . .
C35 C 0.3757(4) 0.3263(5) 0.2543(4) 0.077(2) Uani 1 1 d . . .
H35A H 0.4187 0.3072 0.2330 0.092 Uiso 1 1 calc R . .
C36 C 0.3781(5) 0.3980(5) 0.2716(5) 0.090(2) Uani 1 1 d . . .
H36A H 0.4229 0.4288 0.2632 0.107 Uiso 1 1 calc R . .
C37 C 0.3137(5) 0.4243(4) 0.3017(4) 0.0797(19) Uani 1 1 d . . .
H37A H 0.3137 0.4735 0.3139 0.096 Uiso 1 1 calc R . .
C38 C 0.2491(4) 0.3782(3) 0.3139(3) 0.0576(13) Uani 1 1 d . . .
H38A H 0.2055 0.3964 0.3349 0.069 Uiso 1 1 calc R . .
C39 C 0.2433(4) 0.1081(3) 0.3163(3) 0.0599(14) Uani 1 1 d . . .
H39A H 0.2957 0.0802 0.3113 0.072 Uiso 1 1 calc R . .
H39B H 0.1903 0.0755 0.3078 0.072 Uiso 1 1 calc R . .
C40 C 0.2662(4) 0.1404(3) 0.3918(3) 0.0540(13) Uani 1 1 d . . .
C41 C 0.3213(4) 0.1060(4) 0.4535(3) 0.0676(17) Uani 1 1 d . . .
H41A H 0.3511 0.0623 0.4497 0.081 Uiso 1 1 calc R . .
C42 C 0.3317(5) 0.1370(4) 0.5208(3) 0.079(2) Uani 1 1 d . . .
H42A H 0.3678 0.1142 0.5636 0.095 Uiso 1 1 calc R . .
C43 C 0.2886(4) 0.2021(4) 0.5246(3) 0.0681(17) Uani 1 1 d . . .
H43A H 0.2945 0.2240 0.5699 0.082 Uiso 1 1 calc R . .
C44 C 0.2367(4) 0.2342(3) 0.4609(3) 0.0522(12) Uani 1 1 d . . .
H44A H 0.2086 0.2790 0.4633 0.063 Uiso 1 1 calc R . .
C45 C 0.1581(4) 0.1452(3) 0.1912(3) 0.0503(12) Uani 1 1 d . . .
H45A H 0.1141 0.1097 0.1987 0.060 Uiso 1 1 calc R . .
H45B H 0.1931 0.1225 0.1618 0.060 Uiso 1 1 calc R . .
C46 C 0.1079(3) 0.2107(3) 0.1525(2) 0.0435(10) Uani 1 1 d . . .
C47 C 0.0803(4) 0.2202(3) 0.0777(3) 0.0533(12) Uani 1 1 d . . .
H47A H 0.0946 0.1854 0.0472 0.064 Uiso 1 1 calc R . .
C48 C 0.0319(4) 0.2810(3) 0.0488(3) 0.0597(14) Uani 1 1 d . . .
H48A H 0.0127 0.2885 -0.0019 0.072 Uiso 1 1 calc R . .
C49 C 0.0118(4) 0.3308(3) 0.0940(3) 0.0551(13) Uani 1 1 d . . .
H49A H -0.0225 0.3724 0.0747 0.066 Uiso 1 1 calc R . .
C50 C 0.0426(3) 0.3195(3) 0.1687(3) 0.0439(10) Uani 1 1 d . . .
H50A H 0.0293 0.3542 0.1998 0.053 Uiso 1 1 calc R . .
B1 B -0.2823(5) 0.5802(4) 0.4480(5) 0.075(2) Uani 1 1 d D . .
B2 B 0.5640(4) 0.4479(4) 0.1468(4) 0.0657(18) Uani 1 1 d D . .
F1 F -0.3114(8) 0.5404(6) 0.3836(6) 0.101(3) Uiso 0.512(8) 1 d PD A 1
F2 F -0.2859(11) 0.5383(9) 0.5101(8) 0.169(6) Uiso 0.512(8) 1 d PD A 1
F3 F -0.1885(9) 0.5849(9) 0.4658(9) 0.135(6) Uiso 0.512(8) 1 d PD A 1
F4 F -0.3527(10) 0.6194(8) 0.4508(9) 0.167(6) Uiso 0.512(8) 1 d PD A 1
F1A F -0.2751(14) 0.5388(8) 0.4143(11) 0.210(10) Uiso 0.488(8) 1 d PD A 2
F2A F -0.3075(13) 0.5907(11) 0.4954(9) 0.196(8) Uiso 0.488(8) 1 d PD A 2
F3A F -0.1982(6) 0.6062(7) 0.4705(6) 0.086(3) Uiso 0.488(8) 1 d PD A 2
F4A F -0.3039(7) 0.6461(5) 0.4142(5) 0.106(3) Uiso 0.488(8) 1 d PD A 2
F5 F 0.5713(8) 0.5225(7) 0.1507(6) 0.135(5) Uiso 0.512(8) 1 d PD A 3
F6 F 0.5446(13) 0.4244(13) 0.0791(9) 0.194(7) Uiso 0.512(8) 1 d PD A 3
F7 F 0.6441(8) 0.4269(7) 0.1960(7) 0.130(4) Uiso 0.512(8) 1 d PD A 3
F8 F 0.4894(6) 0.4417(4) 0.1700(5) 0.078(2) Uiso 0.512(8) 1 d PD A 3
F5A F 0.5239(8) 0.4833(8) 0.0813(7) 0.132(5) Uiso 0.488(8) 1 d PD A 4
F6A F 0.5516(8) 0.3780(6) 0.1085(7) 0.113(4) Uiso 0.488(8) 1 d PD A 4
F7A F 0.6537(7) 0.4489(7) 0.1568(7) 0.115(4) Uiso 0.488(8) 1 d PD A 4
F8A F 0.5389(16) 0.4161(12) 0.1964(11) 0.218(9) Uiso 0.488(8) 1 d PD A 4

loop_
_atom_site_aniso_label
_atom_site_aniso_U_11
_atom_site_aniso_U_22
_atom_site_aniso_U_33
_atom_site_aniso_U_23
_atom_site_aniso_U_13
_atom_site_aniso_U_12
Fe1 0.0348(3) 0.0508(4) 0.0355(4) -0.0010(3) 0.0106(3) -0.0115(3)
Fe2 0.0364(3) 0.0397(4) 0.0328(3) 0.0016(2) 0.0117(3) 0.0077(2)
O1 0.0452(17) 0.0394(17) 0.0500(18) 0.0009(14) 0.0172(14) -0.0114(14)
O2 0.0342(15) 0.0386(16) 0.0386(15) -0.0044(12) 0.0125(12) -0.0036(12)
O3 0.0365(15) 0.0351(15) 0.0393(15) -0.0016(12) 0.0144(12) -0.0019(12)
O4 0.0502(17) 0.0317(15) 0.0403(16) -0.0042(12) 0.0154(14) 0.0047(13)
N1 0.050(2) 0.070(3) 0.060(3) 0.004(2) 0.016(2) -0.022(2)
N2 0.0350(19) 0.074(3) 0.038(2) -0.0017(19) 0.0125(16) -0.0106(19)
N3 0.041(2) 0.071(3) 0.044(2) -0.008(2) 0.0111(18) -0.014(2)
N4 0.037(2) 0.077(3) 0.041(2) 0.005(2) 0.0130(17) -0.0061(19)
N5 0.053(2) 0.054(2) 0.042(2) 0.0049(18) 0.0175(18) 0.0223(19)
N6 0.0349(19) 0.058(2) 0.040(2) 0.0048(18) 0.0110(16) 0.0056(17)
N7 0.0378(19) 0.058(2) 0.040(2) 0.0061(18) 0.0117(16) 0.0072(18)
N8 0.0366(18) 0.043(2) 0.0357(19) 0.0021(15) 0.0107(15) 0.0054(15)
C1 0.041(3) 0.102(5) 0.068(4) 0.013(3) 0.017(3) -0.021(3)
C2 0.037(2) 0.098(5) 0.041(3) 0.005(3) 0.011(2) -0.010(3)
C3 0.046(3) 0.136(7) 0.067(4) -0.001(4) 0.028(3) -0.007(4)
C4 0.057(4) 0.129(8) 0.106(6) -0.015(5) 0.041(4) 0.009(4)
C5 0.065(4) 0.085(5) 0.117(6) -0.020(4) 0.046(4) 0.003(4)
C6 0.046(3) 0.074(4) 0.066(3) -0.009(3) 0.023(3) -0.005(3)
C7 0.076(4) 0.067(4) 0.089(5) -0.013(3) 0.027(4) -0.040(3)
C8 0.050(3) 0.081(4) 0.066(4) -0.025(3) 0.016(3) -0.026(3)
C9 0.064(4) 0.122(6) 0.075(5) -0.047(5) 0.016(3) -0.031(4)
C10 0.063(4) 0.175(9) 0.066(5) -0.058(5) 0.007(3) -0.035(5)
C11 0.065(4) 0.154(8) 0.038(3) -0.008(4) 0.007(3) 0.001(4)
C12 0.046(3) 0.096(5) 0.040(3) -0.009(3) 0.011(2) -0.003(3)
C13 0.066(4) 0.080(4) 0.082(4) 0.031(4) 0.027(3) -0.016(3)
C14 0.046(3) 0.098(5) 0.054(3) 0.023(3) 0.020(2) -0.002(3)
C15 0.054(3) 0.150(7) 0.053(3) 0.044(4) 0.016(3) 0.001(4)
C16 0.057(4) 0.191(10) 0.039(3) 0.015(4) 0.006(3) -0.001(5)
C17 0.052(3) 0.129(6) 0.047(3) -0.015(4) 0.010(3) -0.004(4)
C18 0.041(3) 0.092(4) 0.042(3) -0.009(3) 0.012(2) -0.009(3)
C19 0.038(2) 0.033(2) 0.0229(17) -0.0009(14) 0.0028(15) -0.0072(16)
C20 0.0339(19) 0.033(2) 0.0210(17) -0.0030(14) 0.0059(14) -0.0026(15)
C21 0.0325(19) 0.0294(19) 0.0256(18) -0.0003(14) 0.0084(15) -0.0006(15)
C22 0.037(2) 0.0273(19) 0.0236(17) 0.0004(14) 0.0064(15) -0.0002(15)
C23 0.040(2) 0.029(2) 0.0249(18) -0.0020(14) 0.0055(15) 0.0037(16)
C24 0.049(2) 0.026(2) 0.0299(19) -0.0036(15) 0.0105(17) -0.0049(16)
C25 0.042(2) 0.027(2) 0.040(2) -0.0023(16) 0.0132(18) -0.0006(16)
C26 0.082(4) 0.033(2) 0.058(3) 0.007(2) -0.003(3) 0.012(2)
C27 0.059(3) 0.030(2) 0.097(4) -0.009(2) 0.042(3) -0.005(2)
C28 0.061(3) 0.043(3) 0.052(3) -0.014(2) 0.022(2) -0.003(2)
C29 0.074(3) 0.027(2) 0.059(3) -0.004(2) 0.028(3) -0.005(2)
C30 0.42(2) 0.044(4) 0.110(8) -0.041(5) 0.077(11) -0.064(8)
C31 0.349(18) 0.037(4) 0.297(16) 0.044(6) 0.273(16) 0.037(7)
C32 0.096(7) 0.054(5) 0.45(3) 0.089(9) 0.065(11) 0.018(5)
C33 0.046(3) 0.079(4) 0.056(3) -0.001(3) 0.022(2) 0.019(3)
C34 0.037(2) 0.081(4) 0.042(3) 0.007(2) 0.009(2) 0.007(2)
C35 0.056(4) 0.116(6) 0.068(4) 0.003(4) 0.035(3) 0.000(4)
C36 0.070(4) 0.098(6) 0.112(6) 0.007(5) 0.044(4) -0.021(4)
C37 0.072(4) 0.069(4) 0.107(6) 0.002(4) 0.040(4) -0.013(3)
C38 0.050(3) 0.058(3) 0.066(3) -0.002(3) 0.020(3) -0.003(2)
C39 0.076(4) 0.055(3) 0.052(3) 0.013(2) 0.024(3) 0.030(3)
C40 0.052(3) 0.066(3) 0.045(3) 0.014(2) 0.017(2) 0.020(2)
C41 0.061(3) 0.080(4) 0.063(4) 0.030(3) 0.022(3) 0.030(3)
C42 0.067(4) 0.115(6) 0.050(3) 0.033(4) 0.009(3) 0.024(4)
C43 0.058(3) 0.102(5) 0.040(3) 0.008(3) 0.009(2) 0.002(3)
C44 0.049(3) 0.067(3) 0.039(3) 0.000(2) 0.012(2) 0.001(2)
C45 0.059(3) 0.049(3) 0.046(3) -0.005(2) 0.021(2) 0.011(2)
C46 0.046(2) 0.049(3) 0.037(2) -0.0039(19) 0.0149(19) 0.000(2)
C47 0.055(3) 0.065(3) 0.040(3) -0.010(2) 0.015(2) -0.003(2)
C48 0.065(3) 0.073(4) 0.033(2) 0.003(2) 0.001(2) -0.002(3)
C49 0.054(3) 0.054(3) 0.048(3) 0.010(2) 0.000(2) 0.003(2)
C50 0.044(2) 0.043(2) 0.041(2) 0.0023(19) 0.0069(19) 0.0029(19)
B1 0.072(5) 0.077(5) 0.096(6) -0.030(4) 0.053(4) -0.008(4)
B2 0.051(4) 0.074(5) 0.076(5) 0.001(4) 0.024(3) 0.011(3)

loop_
_atom_type_symbol
_atom_type_description
_atom_type_scat_dispersion_real
_atom_type_scat_dispersion_imag
_atom_type_scat_source
C C 0.0033 0.0016 'International Tables Vol C Tables 4.2.6.8 and 6.1.1.4'
H H 0.0000 0.0000 'International Tables Vol C Tables 4.2.6.8 and 6.1.1.4'
B B 0.0013 0.0007 'International Tables Vol C Tables 4.2.6.8 and 6.1.1.4'
N N 0.0061 0.0033 'International Tables Vol C Tables 4.2.6.8 and 6.1.1.4'
O O 0.0106 0.0060 'International Tables Vol C Tables 4.2.6.8 and 6.1.1.4'
F F 0.0171 0.0103 'International Tables Vol C Tables 4.2.6.8 and 6.1.1.4'
Fe Fe 0.3463 0.8444 'International Tables Vol C Tables 4.2.6.8 and 6.1.1.4'

loop_
_geom_angle_atom_site_label_1
_geom_angle_atom_site_label_2
_geom_angle_atom_site_label_3
_geom_angle
_geom_angle_site_symmetry_1
_geom_angle_site_symmetry_3
_geom_angle_publ_flag
O2 Fe1 O1 81.01(13) . . ?
O2 Fe1 N2 99.22(16) . . ?
O1 Fe1 N2 179.76(16) . . ?
O2 Fe1 N4 94.69(15) . . ?
O1 Fe1 N4 92.44(17) . . ?
N2 Fe1 N4 87.61(18) . . ?
O2 Fe1 N3 97.26(16) . . ?
O1 Fe1 N3 88.45(17) . . ?
N2 Fe1 N3 91.45(18) . . ?
N4 Fe1 N3 168.01(18) . . ?
O2 Fe1 N1 174.93(18) . . ?
O1 Fe1 N1 94.03(18) . . ?
N2 Fe1 N1 85.7(2) . . ?
N4 Fe1 N1 84.46(19) . . ?
N3 Fe1 N1 83.55(19) . . ?
O3 Fe2 O4 81.08(12) . . ?
O3 Fe2 N6 98.17(15) . . ?
O4 Fe2 N6 178.96(15) . . ?
O3 Fe2 N8 94.18(14) . . ?
O4 Fe2 N8 92.65(15) . . ?
N6 Fe2 N8 88.12(16) . . ?
O3 Fe2 N7 97.73(15) . . ?
O4 Fe2 N7 87.32(15) . . ?
N6 Fe2 N7 92.07(17) . . ?
N8 Fe2 N7 167.94(16) . . ?
O3 Fe2 N5 175.89(16) . . ?
O4 Fe2 N5 95.23(16) . . ?
N6 Fe2 N5 85.54(18) . . ?
N8 Fe2 N5 84.15(16) . . ?
N7 Fe2 N5 83.84(17) . . ?
C19 O1 Fe1 116.4(3) . . ?
C20 O2 Fe1 116.6(3) . . ?
C22 O3 Fe2 116.7(3) . . ?
C23 O4 Fe2 116.1(3) . . ?
C7 N1 C13 111.1(6) . . ?
C7 N1 C1 112.0(5) . . ?
C13 N1 C1 111.9(5) . . ?
C7 N1 Fe1 105.9(3) . . ?
C13 N1 Fe1 105.4(3) . . ?
C1 N1 Fe1 110.1(4) . . ?
C6 N2 C2 118.6(5) . . ?
C6 N2 Fe1 125.7(3) . . ?
C2 N2 Fe1 115.3(4) . . ?
C12 N3 C8 118.9(5) . . ?
C12 N3 Fe1 128.2(4) . . ?
C8 N3 Fe1 113.0(4) . . ?
C18 N4 C14 118.4(5) . . ?
C18 N4 Fe1 128.2(4) . . ?
C14 N4 Fe1 113.0(4) . . ?
C45 N5 C39 111.5(4) . . ?
C45 N5 C33 111.7(4) . . ?
C39 N5 C33 111.3(4) . . ?
C45 N5 Fe2 105.5(3) . . ?
C39 N5 Fe2 106.3(3) . . ?
C33 N5 Fe2 110.2(3) . . ?
C38 N6 C34 119.0(5) . . ?
C38 N6 Fe2 125.2(3) . . ?
C34 N6 Fe2 115.5(4) . . ?
C44 N7 C40 119.2(4) . . ?
C44 N7 Fe2 127.5(4) . . ?
C40 N7 Fe2 113.3(3) . . ?
C50 N8 C46 118.9(4) . . ?
C50 N8 Fe2 127.7(3) . . ?
C46 N8 Fe2 113.2(3) . . ?
N1 C1 C2 112.5(4) . . ?
N1 C1 H1A 109.1 . . ?
C2 C1 H1A 109.1 . . ?
N1 C1 H1B 109.1 . . ?
C2 C1 H1B 109.1 . . ?
H1A C1 H1B 107.8 . . ?
N2 C2 C3 121.6(6) . . ?
N2 C2 C1 115.5(5) . . ?
C3 C2 C1 122.8(6) . . ?
C4 C3 C2 119.2(6) . . ?
C4 C3 H3A 120.4 . . ?
C2 C3 H3A 120.4 . . ?
C5 C4 C3 118.8(7) . . ?
C5 C4 H4A 120.6 . . ?
C3 C4 H4A 120.6 . . ?
C6 C5 C4 119.9(8) . . ?
C6 C5 H5A 120.1 . . ?
C4 C5 H5A 120.1 . . ?
N2 C6 C5 121.9(6) . . ?
N2 C6 H6A 119.0 . . ?
C5 C6 H6A 119.0 . . ?
N1 C7 C8 107.3(5) . . ?
N1 C7 H7A 110.3 . . ?
C8 C7 H7A 110.3 . . ?
N1 C7 H7B 110.3 . . ?
C8 C7 H7B 110.3 . . ?
H7A C7 H7B 108.5 . . ?
N3 C8 C9 122.7(7) . . ?
N3 C8 C7 114.3(5) . . ?
C9 C8 C7 123.0(6) . . ?
C10 C9 C8 117.7(7) . . ?
C10 C9 H9A 121.1 . . ?
C8 C9 H9A 121.1 . . ?
C11 C10 C9 120.1(6) . . ?
C11 C10 H10A 120.0 . . ?
C9 C10 H10A 120.0 . . ?
C10 C11 C12 119.6(7) . . ?
C10 C11 H11A 120.2 . . ?
C12 C11 H11A 120.2 . . ?
N3 C12 C11 121.1(7) . . ?
N3 C12 H12A 119.5 . . ?
C11 C12 H12A 119.5 . . ?
N1 C13 C14 108.1(5) . . ?
N1 C13 H13A 110.1 . . ?
C14 C13 H13A 110.1 . . ?
N1 C13 H13B 110.1 . . ?
C14 C13 H13B 110.1 . . ?
H13A C13 H13B 108.4 . . ?
N4 C14 C15 122.0(7) . . ?
N4 C14 C13 114.2(5) . . ?
C15 C14 C13 123.8(6) . . ?
C16 C15 C14 118.7(7) . . ?
C16 C15 H15A 120.6 . . ?
C14 C15 H15A 120.6 . . ?
C17 C16 C15 119.2(6) . . ?
C17 C16 H16A 120.4 . . ?
C15 C16 H16A 120.4 . . ?
C16 C17 C18 119.8(7) . . ?
C16 C17 H17A 120.1 . . ?
C18 C17 H17A 120.1 . . ?
N4 C18 C17 121.9(6) . . ?
N4 C18 H18A 119.1 . . ?
C17 C18 H18A 119.1 . . ?
O1 C19 C24 125.1(4) . . ?
O1 C19 C20 112.9(4) . . ?
C24 C19 C20 122.0(3) . . ?
O2 C20 C21 124.6(4) . . ?
O2 C20 C19 112.5(3) . . ?
C21 C20 C19 122.9(4) . . ?
C20 C21 C22 114.5(4) . . ?
C20 C21 C25 120.6(3) . . ?
C22 C21 C25 124.8(3) . . ?
O3 C22 C21 126.0(4) . . ?
O3 C22 C23 112.3(3) . . ?
C21 C22 C23 121.7(3) . . ?
O4 C23 C24 124.3(4) . . ?
O4 C23 C22 112.9(3) . . ?
C24 C23 C22 122.7(4) . . ?
C23 C24 C19 114.8(4) . . ?
C23 C24 C29 121.2(4) . . ?
C19 C24 C29 124.0(4) . . ?
C27 C25 C26 108.9(4) . . ?
C27 C25 C28 106.1(4) . . ?
C26 C25 C28 108.8(4) . . ?
C27 C25 C21 114.3(4) . . ?
C26 C25 C21 108.1(4) . . ?
C28 C25 C21 110.4(4) . . ?
C25 C26 H26A 109.5 . . ?
C25 C26 H26B 109.5 . . ?
H26A C26 H26B 109.5 . . ?
C25 C26 H26C 109.5 . . ?
H26A C26 H26C 109.5 . . ?
H26B C26 H26C 109.5 . . ?
C25 C27 H27A 109.5 . . ?
C25 C27 H27B 109.5 . . ?
H27A C27 H27B 109.5 . . ?
C25 C27 H27C 109.5 . . ?
H27A C27 H27C 109.5 . . ?
H27B C27 H27C 109.5 . . ?
C25 C28 H28A 109.5 . . ?
C25 C28 H28B 109.5 . . ?
H28A C28 H28B 109.5 . . ?
C25 C28 H28C 109.5 . . ?
H28A C28 H28C 109.5 . . ?
H28B C28 H28C 109.5 . . ?
C31 C29 C30 112.9(8) . . ?
C31 C29 C32 101.3(9) . . ?
C30 C29 C32 107.8(10) . . ?
C31 C29 C24 115.3(5) . . ?
C30 C29 C24 109.8(5) . . ?
C32 C29 C24 109.0(5) . . ?
C29 C30 H30A 109.5 . . ?
C29 C30 H30B 109.5 . . ?
H30A C30 H30B 109.5 . . ?
C29 C30 H30C 109.5 . . ?
H30A C30 H30C 109.5 . . ?
H30B C30 H30C 109.5 . . ?
C29 C31 H31A 109.5 . . ?
C29 C31 H31B 109.5 . . ?
H31A C31 H31B 109.5 . . ?
C29 C31 H31C 109.5 . . ?
H31A C31 H31C 109.5 . . ?
H31B C31 H31C 109.5 . . ?
C29 C32 H32A 109.5 . . ?
C29 C32 H32B 109.5 . . ?
H32A C32 H32B 109.5 . . ?
C29 C32 H32C 109.5 . . ?
H32A C32 H32C 109.5 . . ?
H32B C32 H32C 109.5 . . ?
C34 C33 N5 112.2(4) . . ?
C34 C33 H33A 109.2 . . ?
N5 C33 H33A 109.2 . . ?
C34 C33 H33B 109.2 . . ?
N5 C33 H33B 109.2 . . ?
H33A C33 H33B 107.9 . . ?
N6 C34 C35 121.3(6) . . ?
N6 C34 C33 115.6(5) . . ?
C35 C34 C33 123.1(5) . . ?
C36 C35 C34 120.0(6) . . ?
C36 C35 H35A 120.0 . . ?
C34 C35 H35A 120.0 . . ?
C35 C36 C37 118.5(6) . . ?
C35 C36 H36A 120.7 . . ?
C37 C36 H36A 120.7 . . ?
C36 C37 C38 119.6(7) . . ?
C36 C37 H37A 120.2 . . ?
C38 C37 H37A 120.2 . . ?
N6 C38 C37 121.5(6) . . ?
N6 C38 H38A 119.3 . . ?
C37 C38 H38A 119.3 . . ?
N5 C39 C40 107.8(4) . . ?
N5 C39 H39A 110.1 . . ?
C40 C39 H39A 110.1 . . ?
N5 C39 H39B 110.1 . . ?
C40 C39 H39B 110.1 . . ?
H39A C39 H39B 108.5 . . ?
N7 C40 C41 121.7(5) . . ?
N7 C40 C39 115.1(4) . . ?
C41 C40 C39 123.1(5) . . ?
C42 C41 C40 118.8(6) . . ?
C42 C41 H41A 120.6 . . ?
C40 C41 H41A 120.6 . . ?
C41 C42 C43 119.3(5) . . ?
C41 C42 H42A 120.4 . . ?
C43 C42 H42A 120.4 . . ?
C44 C43 C42 118.8(6) . . ?
C44 C43 H43A 120.6 . . ?
C42 C43 H43A 120.6 . . ?
N7 C44 C43 122.2(6) . . ?
N7 C44 H44A 118.9 . . ?
C43 C44 H44A 118.9 . . ?
N5 C45 C46 108.2(4) . . ?
N5 C45 H45A 110.1 . . ?
C46 C45 H45A 110.1 . . ?
N5 C45 H45B 110.1 . . ?
C46 C45 H45B 110.1 . . ?
H45A C45 H45B 108.4 . . ?
N8 C46 C47 121.6(5) . . ?
N8 C46 C45 113.9(4) . . ?
C47 C46 C45 124.5(4) . . ?
C48 C47 C46 118.9(5) . . ?
C48 C47 H47A 120.5 . . ?
C46 C47 H47A 120.5 . . ?
C49 C48 C47 119.6(5) . . ?
C49 C48 H48A 120.2 . . ?
C47 C48 H48A 120.2 . . ?
C48 C49 C50 119.2(5) . . ?
C48 C49 H49A 120.4 . . ?
C50 C49 H49A 120.4 . . ?
N8 C50 C49 121.7(5) . . ?
N8 C50 H50A 119.2 . . ?
C49 C50 H50A 119.2 . . ?
F1A B1 F2A 140.9(16) . . ?
F1A B1 F4 133.0(16) . . ?
F2A B1 F4 51.5(11) . . ?
F1A B1 F3A 101.5(12) . . ?
F2A B1 F3A 102.2(12) . . ?
F4 B1 F3A 121.0(11) . . ?
F1A B1 F3 84.4(13) . . ?
F2A B1 F3 112.2(15) . . ?
F4 B1 F3 139.7(12) . . ?
F3A B1 F3 18.7(9) . . ?
F1A B1 F4A 114.7(14) . . ?
F2A B1 F4A 98.2(12) . . ?
F4 B1 F4A 56.4(8) . . ?
F3A B1 F4A 84.4(8) . . ?
F3 B1 F4A 98.4(10) . . ?
F1A B1 F1 27.6(12) . . ?
F2A B1 F1 136.7(12) . . ?
F4 B1 F1 106.5(10) . . ?
F3A B1 F1 120.2(8) . . ?
F3 B1 F1 106.5(10) . . ?
F4A B1 F1 94.7(8) . . ?
F1A B1 F2 99.2(15) . . ?
F2A B1 F2 45.6(11) . . ?
F4 B1 F2 91.5(11) . . ?
F3A B1 F2 101.6(10) . . ?
F3 B1 F2 97.2(11) . . ?
F4A B1 F2 143.7(9) . . ?
F1 B1 F2 111.8(10) . . ?
F8A B2 F6 124.1(16) . . ?
F8A B2 F7A 115.5(14) . . ?
F6 B2 F7A 93.5(11) . . ?
F8A B2 F8 40.3(11) . . ?
F6 B2 F8 109.9(10) . . ?
F7A B2 F8 153.3(9) . . ?
F8A B2 F7 75.9(12) . . ?
F6 B2 F7 118.8(12) . . ?
F7A B2 F7 39.6(6) . . ?
F8 B2 F7 114.6(9) . . ?
F8A B2 F5 117.2(13) . . ?
F6 B2 F5 111.8(12) . . ?
F7A B2 F5 85.1(8) . . ?
F8 B2 F5 97.5(7) . . ?
F7 B2 F5 101.9(9) . . ?
F8A B2 F5A 138.5(14) . . ?
F6 B2 F5A 49.6(10) . . ?
F7A B2 F5A 106.0(9) . . ?
F8 B2 F5A 99.1(8) . . ?
F7 B2 F5A 145.6(10) . . ?
F5 B2 F5A 65.5(8) . . ?
F8A B2 F6A 87.1(12) . . ?
F6 B2 F6A 42.2(10) . . ?
F7A B2 F6A 93.2(8) . . ?
F8 B2 F6A 95.7(7) . . ?
F7 B2 F6A 92.9(8) . . ?
F5 B2 F6A 153.9(9) . . ?
F5A B2 F6A 90.2(9) . . ?

loop_
_geom_bond_atom_site_label_1
_geom_bond_atom_site_label_2
_geom_bond_distance
_geom_bond_site_symmetry_2
_geom_bond_publ_flag
Fe1 O2 1.929(3) . ?
Fe1 O1 1.929(3) . ?
Fe1 N2 1.934(4) . ?
Fe1 N4 1.953(4) . ?
Fe1 N3 1.959(4) . ?
Fe1 N1 1.973(4) . ?
Fe2 O3 1.928(3) . ?
Fe2 O4 1.933(3) . ?
Fe2 N6 1.938(4) . ?
Fe2 N8 1.955(4) . ?
Fe2 N7 1.957(4) . ?
Fe2 N5 1.973(4) . ?
O1 C19 1.269(5) . ?
O2 C20 1.275(5) . ?
O3 C22 1.273(5) . ?
O4 C23 1.269(5) . ?
N1 C7 1.474(8) . ?
N1 C13 1.491(8) . ?
N1 C1 1.492(8) . ?
N2 C6 1.336(8) . ?
N2 C2 1.347(6) . ?
N3 C12 1.333(8) . ?
N3 C8 1.344(7) . ?
N4 C18 1.330(7) . ?
N4 C14 1.349(7) . ?
N5 C45 1.486(6) . ?
N5 C39 1.493(6) . ?
N5 C33 1.498(7) . ?
N6 C38 1.336(7) . ?
N6 C34 1.341(6) . ?
N7 C44 1.337(6) . ?
N7 C40 1.341(7) . ?
N8 C50 1.332(6) . ?
N8 C46 1.346(6) . ?
C1 C2 1.493(10) . ?
C1 H1A 0.9800 . ?
C1 H1B 0.9800 . ?
C2 C3 1.374(9) . ?
C3 C4 1.374(12) . ?
C3 H3A 0.9400 . ?
C4 C5 1.365(10) . ?
C4 H4A 0.9400 . ?
C5 C6 1.364(8) . ?
C5 H5A 0.9400 . ?
C6 H6A 0.9400 . ?
C7 C8 1.525(10) . ?
C7 H7A 0.9800 . ?
C7 H7B 0.9800 . ?
C8 C9 1.379(8) . ?
C9 C10 1.368(12) . ?
C9 H9A 0.9400 . ?
C10 C11 1.364(12) . ?
C10 H10A 0.9400 . ?
C11 C12 1.379(8) . ?
C11 H11A 0.9400 . ?
C12 H12A 0.9400 . ?
C13 C14 1.501(10) . ?
C13 H13A 0.9800 . ?
C13 H13B 0.9800 . ?
C14 C15 1.382(8) . ?
C15 C16 1.378(12) . ?
C15 H15A 0.9400 . ?
C16 C17 1.354(11) . ?
C16 H16A 0.9400 . ?
C17 C18 1.383(8) . ?
C17 H17A 0.9400 . ?
C18 H18A 0.9400 . ?
C19 C24 1.395(6) . ?
C19 C20 1.519(6) . ?
C20 C21 1.394(5) . ?
C21 C22 1.403(5) . ?
C21 C25 1.541(6) . ?
C22 C23 1.525(5) . ?
C23 C24 1.390(6) . ?
C24 C29 1.536(6) . ?
C25 C27 1.525(6) . ?
C25 C26 1.532(6) . ?
C25 C28 1.541(6) . ?
C26 H26A 0.9700 . ?
C26 H26B 0.9700 . ?
C26 H26C 0.9700 . ?
C27 H27A 0.9700 . ?
C27 H27B 0.9700 . ?
C27 H27C 0.9700 . ?
C28 H28A 0.9700 . ?
C28 H28B 0.9700 . ?
C28 H28C 0.9700 . ?
C29 C31 1.471(9) . ?
C29 C30 1.478(10) . ?
C29 C32 1.529(11) . ?
C30 H30A 0.9700 . ?
C30 H30B 0.9700 . ?
C30 H30C 0.9700 . ?
C31 H31A 0.9700 . ?
C31 H31B 0.9700 . ?
C31 H31C 0.9700 . ?
C32 H32A 0.9700 . ?
C32 H32B 0.9700 . ?
C32 H32C 0.9700 . ?
C33 C34 1.492(9) . ?
C33 H33A 0.9800 . ?
C33 H33B 0.9800 . ?
C34 C35 1.371(9) . ?
C35 C36 1.365(11) . ?
C35 H35A 0.9400 . ?
C36 C37 1.369(10) . ?
C36 H36A 0.9400 . ?
C37 C38 1.374(8) . ?
C37 H37A 0.9400 . ?
C38 H38A 0.9400 . ?
C39 C40 1.510(8) . ?
C39 H39A 0.9800 . ?
C39 H39B 0.9800 . ?
C40 C41 1.386(7) . ?
C41 C42 1.380(9) . ?
C41 H41A 0.9400 . ?
C42 C43 1.383(10) . ?
C42 H42A 0.9400 . ?
C43 C44 1.376(7) . ?
C43 H43A 0.9400 . ?
C44 H44A 0.9400 . ?
C45 C46 1.504(7) . ?
C45 H45A 0.9800 . ?
C45 H45B 0.9800 . ?
C46 C47 1.384(7) . ?
C47 C48 1.367(8) . ?
C47 H47A 0.9400 . ?
C48 C49 1.363(8) . ?
C48 H48A 0.9400 . ?
C49 C50 1.386(7) . ?
C49 H49A 0.9400 . ?
C50 H50A 0.9400 . ?
B1 F1A 1.029(13) . ?
B1 F2A 1.109(12) . ?
B1 F4 1.310(13) . ?
B1 F3A 1.315(11) . ?
B1 F3 1.369(13) . ?
B1 F4A 1.372(11) . ?
B1 F1 1.393(12) . ?
B1 F2 1.440(14) . ?
B2 F8A 1.272(16) . ?
B2 F6 1.319(14) . ?
B2 F7A 1.323(11) . ?
B2 F8 1.345(9) . ?
B2 F7 1.356(12) . ?
B2 F5 1.384(13) . ?
B2 F5A 1.388(12) . ?
B2 F6A 1.471(12) . ?
